data_4118571
loop_
_publ_author_name
'Lei Jiao'
'Eberhardt Herdtweck'
'Thorsten Bach'

_publ_contact_author_address
;
       Department Chemie,
       Lehrstuhl f\"ur Anorganische Chemie,
       Technische Universit\"at M\"unchen,
       Lichtenbergstrasse 4,
       D-85747 Garching bei M\"unchen,
       Germany.
;
_publ_contact_author_email eberhardt.herdtweck@ch.tum.de
_publ_contact_author_fax '+49(0)89 289 13473'
_publ_contact_author_name
;
       Dr. Eberhardt Herdtweck
;
_publ_contact_author_phone '+49(0)89 289 13143'
_publ_section_title
;
 Pd(II)-Catalyzed Regioselective 2-Alkylation of Indoles via a
 Norbornene-Mediated C-H Activation: Mechanism and Applications
;
_journal_name_full 'Journal of the American Chemical Society'
_journal_page_first 14563
_journal_page_last 14572
_journal_paper_doi 10.1021/ja3058138
_journal_volume 134
_journal_year 2012
_chemical_formula_moiety 'C27 H23 N3 Pd, C H Cl3'
_chemical_formula_sum 'C28 H24 Cl3 N3 Pd'
_chemical_formula_weight 615.25
_chemical_name_systematic ?
_space_group_IT_number 14
_symmetry_cell_setting monoclinic
_symmetry_Int_Tables_number 14
_symmetry_space_group_name_Hall '-P 2ybc'
_symmetry_space_group_name_H-M 'P 1 21/c 1'
_atom_sites_solution_hydrogens geom
_atom_sites_solution_primary direct
_atom_sites_solution_secondary difmap
_audit_creation_date 25-Oct-11
_audit_creation_method 'PLATON <TABLE ACC> option'
_audit_update_record
;
   25-Oct-11  Updated by the Author E.H.
              Text writing by E.H.
              Checkcif    OK
    6-Jun-12  Updated by the Author E.H.
;
_cell_angle_alpha 90
_cell_angle_beta 103.6754(18)
_cell_angle_gamma 90
_cell_formula_units_Z 4
_cell_length_a 11.6211(5)
_cell_length_b 25.3321(12)
_cell_length_c 8.6027(4)
_cell_measurement_reflns_used 9675
_cell_measurement_temperature 123(1)
_cell_measurement_theta_max 25.37
_cell_measurement_theta_min 1.61
_cell_volume 2460.7(2)
_computing_cell_refinement 'SAINT (Bruker, 2008b)'
_computing_data_collection 'APEX II Control Software (Bruker, 2008a)'
_computing_data_reduction 'SAINT (Bruker, 2008b)'
_computing_molecular_graphics 'PLATON (Spek, 2010)'
_computing_publication_material 'PLATON (Spek, 2010)'
_computing_structure_refinement 'SHELXL97 (Sheldrick, 1998)'
_computing_structure_solution 'SIR92 (Altomare, 1994)'
_diffrn_ambient_temperature 123(1)
_diffrn_detector ' CCD plate '
_diffrn_detector_area_resol_mean 16
_diffrn_measured_fraction_theta_full 0.998
_diffrn_measured_fraction_theta_max 0.998
_diffrn_measurement_device ' \k-geometry diffractometer '
_diffrn_measurement_device_type ' Bruker APEX-II CCD '
_diffrn_measurement_method ' phi- and omega-rotation '
_diffrn_radiation_monochromator graphite
_diffrn_radiation_source 'rotating anode FR591'
_diffrn_radiation_type 'Mo K\a'
_diffrn_radiation_wavelength 0.71073
_diffrn_reflns_av_R_equivalents 0.0285
_diffrn_reflns_av_sigmaI/netI 0.0091
_diffrn_reflns_limit_h_max 13
_diffrn_reflns_limit_h_min -13
_diffrn_reflns_limit_k_max 30
_diffrn_reflns_limit_k_min -30
_diffrn_reflns_limit_l_max 10
_diffrn_reflns_limit_l_min -10
_diffrn_reflns_number 80226
_diffrn_reflns_theta_full 25.37
_diffrn_reflns_theta_max 25.37
_diffrn_reflns_theta_min 1.61
_diffrn_standards_decay_% 0
_exptl_absorpt_coefficient_mu 1.104
_exptl_absorpt_correction_T_max 0.7452
_exptl_absorpt_correction_T_min 0.6011
_exptl_absorpt_correction_type multi-scan
_exptl_absorpt_process_details 'SADABS, Bruker, 2008b'
_exptl_crystal_colour red
_exptl_crystal_density_diffrn 1.661
_exptl_crystal_density_meas ?
_exptl_crystal_density_method none
_exptl_crystal_description fragment
_exptl_crystal_F_000 1240
_exptl_crystal_size_max 0.53
_exptl_crystal_size_mid 0.23
_exptl_crystal_size_min 0.10
_refine_diff_density_max 0.317
_refine_diff_density_min -0.407
_refine_diff_density_rms 0.050
_refine_ls_extinction_method none
_refine_ls_goodness_of_fit_ref 1.085
_refine_ls_hydrogen_treatment constr
_refine_ls_matrix_type full
_refine_ls_number_parameters 316
_refine_ls_number_reflns 4508
_refine_ls_number_restraints 0
_refine_ls_restrained_S_all 1.085
_refine_ls_R_factor_all 0.0176
_refine_ls_R_factor_gt 0.0171
_refine_ls_shift/su_max 0.001
_refine_ls_shift/su_mean 0.000
_refine_ls_structure_factor_coef Fsqd
_refine_ls_weighting_details 'w=1/[\s^2^(Fo^2^)+(0.0169P)^2^+1.9650P] where P=(Fo^2^+2Fc^2^)/3'
_refine_ls_weighting_scheme sigma
_refine_ls_wR_factor_gt 0.0432
_refine_ls_wR_factor_ref 0.0435
_reflns_number_gt 4373
_reflns_number_total 4508
_reflns_threshold_expression I>2\s(I)
_cod_data_source_file ja3058138_si_002.cif
_cod_data_source_block Compound_5
_cod_depositor_comments
;
The following automatic conversions were performed:

'_exptl_crystal_density_meas' value 'none' was changed to '?' - the
value is perceived as not measured.

Automatic conversion script
Id: cif_fix_values 3008 2015-01-20 13:52:24Z robertas 
;
_cod_original_sg_symbol_H-M 'P 21/c'
_cod_database_code 4118571

loop_
_symmetry_equiv_pos_site_id
_symmetry_equiv_pos_as_xyz
1 x,y,z
2 -x,1/2+y,1/2-z
3 -x,-y,-z
4 x,1/2-y,1/2+z

loop_
_atom_site_aniso_label
_atom_site_aniso_U_11
_atom_site_aniso_U_22
_atom_site_aniso_U_33
_atom_site_aniso_U_23
_atom_site_aniso_U_13
_atom_site_aniso_U_12
Pd1 0.0141(1) 0.0167(1) 0.0147(1) 0.0000(1) 0.0017(1) 0.0006(1)
N1 0.0197(7) 0.0195(7) 0.0173(6) 0.0012(5) 0.0008(5) 0.0008(5)
N2 0.0173(7) 0.0213(7) 0.0184(7) -0.0001(5) 0.0053(6) -0.0003(5)
N3 0.0166(6) 0.0214(7) 0.0167(6) 0.0004(5) 0.0054(5) 0.0008(5)
C1 0.0168(8) 0.0210(8) 0.0154(7) -0.0015(6) 0.0024(6) -0.0002(6)
C2 0.0169(8) 0.0265(9) 0.0183(8) 0.0019(7) 0.0029(6) -0.0002(6)
C3 0.0170(8) 0.0330(9) 0.0247(9) -0.0041(7) 0.0033(7) -0.0034(7)
C4 0.0181(8) 0.0376(10) 0.0257(9) 0.0021(8) -0.0022(7) 0.0009(7)
C5 0.0190(8) 0.0253(9) 0.0249(8) -0.0004(7) 0.0009(7) 0.0041(7)
C6 0.0189(8) 0.0327(9) 0.0194(8) -0.0026(7) 0.0052(6) 0.0023(7)
C7 0.0195(8) 0.0224(8) 0.0156(7) 0.0001(6) 0.0002(6) 0.0001(6)
C8 0.0248(8) 0.0195(8) 0.0181(8) -0.0008(6) 0.0069(7) 0.0019(6)
C9 0.0302(9) 0.0245(9) 0.0192(8) 0.0003(7) 0.0049(7) 0.0049(7)
C10 0.0407(10) 0.0230(9) 0.0222(8) 0.0053(7) 0.0111(8) 0.0079(8)
C11 0.0390(10) 0.0196(9) 0.0317(9) 0.0019(7) 0.0174(8) -0.0004(7)
C12 0.0272(9) 0.0226(9) 0.0285(9) -0.0021(7) 0.0101(7) -0.0021(7)
C13 0.0223(8) 0.0216(8) 0.0207(8) -0.0016(6) 0.0070(6) 0.0008(7)
C14 0.0194(8) 0.0227(8) 0.0201(8) -0.0003(6) 0.0021(6) -0.0001(6)
C15 0.0190(8) 0.0212(8) 0.0162(7) 0.0012(6) 0.0037(6) 0.0025(6)
C16 0.0177(7) 0.0215(8) 0.0176(7) 0.0017(6) 0.0078(6) 0.0011(6)
C17 0.0165(7) 0.0228(8) 0.0164(7) 0.0016(6) 0.0072(6) 0.0015(6)
C18 0.0179(8) 0.0293(9) 0.0176(8) 0.0045(6) 0.0062(6) 0.0036(6)
C19 0.0178(8) 0.0362(10) 0.0179(8) 0.0037(7) 0.0023(6) 0.0023(7)
C20 0.0202(8) 0.0323(10) 0.0190(8) -0.0023(7) 0.0031(7) -0.0037(7)
C21 0.0200(8) 0.0245(8) 0.0186(8) -0.0016(7) 0.0042(6) -0.0009(7)
C22 0.0238(9) 0.0308(9) 0.0223(8) 0.0079(7) 0.0060(7) 0.0088(7)
C23 0.0297(9) 0.0233(9) 0.0267(9) 0.0075(7) 0.0124(7) 0.0081(7)
C24 0.0233(8) 0.0217(8) 0.0241(8) 0.0030(7) 0.0116(7) 0.0014(7)
C25 0.0295(9) 0.0184(8) 0.0333(10) 0.0005(7) 0.0139(8) -0.0005(7)
C26 0.0268(9) 0.0234(9) 0.0308(9) -0.0052(7) 0.0072(7) -0.0063(7)
C27 0.0201(8) 0.0247(9) 0.0232(8) -0.0018(7) 0.0043(7) -0.0022(7)
Cl1 0.0380(2) 0.0381(3) 0.0276(2) 0.0047(2) -0.0020(2) -0.0115(2)
Cl2 0.0614(3) 0.0320(2) 0.0264(2) 0.0007(2) 0.0106(2) -0.0061(2)
Cl3 0.0244(2) 0.0870(4) 0.0383(3) 0.0006(3) -0.0004(2) -0.0114(3)
C28 0.0246(9) 0.0336(10) 0.0235(9) -0.0032(7) 0.0040(7) -0.0053(7)

loop_
_atom_site_label
_atom_site_type_symbol
_atom_site_thermal_displace_type
_atom_site_fract_x
_atom_site_fract_y
_atom_site_fract_z
_atom_site_occupancy
_atom_site_U_iso_or_equiv
_atom_site_calc_flag
_atom_site_refinement_flags
Pd1 Pd Uani 0.19132(1) 0.20715(1) 0.13109(1) 1.000 0.0155(1) . .
N1 N Uani 0.27600(12) 0.10862(5) 0.27999(16) 1.000 0.0194(4) . .
N2 N Uani 0.18623(11) 0.29096(5) 0.12830(15) 1.000 0.0188(4) . .
N3 N Uani 0.04074(11) 0.22205(5) -0.06295(15) 1.000 0.0180(4) . .
C1 C Uani 0.34371(14) 0.19981(6) 0.30511(18) 1.000 0.0180(4) . .
C2 C Uani 0.45197(14) 0.21516(7) 0.23874(19) 1.000 0.0208(5) . .
C3 C Uani 0.56285(15) 0.21994(7) 0.3788(2) 1.000 0.0252(5) . .
C4 C Uani 0.58859(15) 0.16157(7) 0.4329(2) 1.000 0.0284(5) . .
C5 C Uani 0.49110(14) 0.13039(7) 0.3157(2) 1.000 0.0238(5) . .
C6 C Uani 0.47775(15) 0.16293(7) 0.16142(19) 1.000 0.0236(5) . .
C7 C Uani 0.37293(14) 0.14182(6) 0.36228(19) 1.000 0.0198(4) . .
C8 C Uani 0.25095(15) 0.05737(6) 0.31394(19) 1.000 0.0205(5) . .
C9 C Uani 0.31292(16) 0.02215(7) 0.4290(2) 1.000 0.0248(5) . .
C10 C Uani 0.26039(17) -0.02638(7) 0.4429(2) 1.000 0.0280(5) . .
C11 C Uani 0.14959(17) -0.03966(7) 0.3438(2) 1.000 0.0286(5) . .
C12 C Uani 0.08864(16) -0.00504(7) 0.2281(2) 1.000 0.0255(5) . .
C13 C Uani 0.13913(14) 0.04454(7) 0.21086(19) 1.000 0.0212(5) . .
C14 C Uani 0.10075(14) 0.09030(6) 0.11558(19) 1.000 0.0212(5) . .
C15 C Uani 0.18382(14) 0.12995(6) 0.16122(18) 1.000 0.0189(4) . .
C16 C Uani 0.09144(14) 0.31125(6) 0.01899(18) 1.000 0.0183(4) . .
C17 C Uani 0.01473(14) 0.27437(6) -0.08388(18) 1.000 0.0180(4) . .
C18 C Uani -0.08458(14) 0.29334(7) -0.19817(19) 1.000 0.0213(5) . .
C19 C Uani -0.15518(15) 0.25582(7) -0.2985(2) 1.000 0.0243(5) . .
C20 C Uani -0.12579(15) 0.20353(7) -0.2815(2) 1.000 0.0241(5) . .
C21 C Uani -0.02749(14) 0.18796(7) -0.16112(19) 1.000 0.0211(5) . .
C22 C Uani -0.10867(15) 0.34883(7) -0.2071(2) 1.000 0.0255(5) . .
C23 C Uani -0.03670(15) 0.38328(7) -0.1107(2) 1.000 0.0256(5) . .
C24 C Uani 0.06545(15) 0.36560(7) 0.0064(2) 1.000 0.0220(5) . .
C25 C Uani 0.14047(16) 0.39981(7) 0.1148(2) 1.000 0.0260(5) . .
C26 C Uani 0.23283(16) 0.37900(7) 0.2276(2) 1.000 0.0269(5) . .
C27 C Uani 0.25343(15) 0.32445(7) 0.2301(2) 1.000 0.0228(5) . .
Cl1 Cl Uani 0.72030(4) 0.03589(2) 1.11885(5) 1.000 0.0362(1) . .
Cl2 Cl Uani 0.70643(5) 0.12185(2) 0.89181(6) 1.000 0.0399(1) . .
Cl3 Cl Uani 0.51983(4) 0.04402(3) 0.84529(7) 1.000 0.0512(2) . .
C28 C Uani 0.67227(16) 0.05485(7) 0.9155(2) 1.000 0.0275(5) . .
H11 H Uiso 0.34010 0.22280 0.39840 1.000 0.0220 calc R
H21 H Uiso 0.43840 0.24610 0.16440 1.000 0.0250 calc R
H31 H Uiso 0.54630 0.24180 0.46640 1.000 0.0300 calc R
H32 H Uiso 0.63020 0.23550 0.34260 1.000 0.0300 calc R
H41 H Uiso 0.66840 0.15060 0.42350 1.000 0.0340 calc R
H42 H Uiso 0.58260 0.15660 0.54490 1.000 0.0340 calc R
H51 H Uiso 0.50880 0.09210 0.30500 1.000 0.0290 calc R
H61 H Uiso 0.41070 0.15100 0.07460 1.000 0.0280 calc R
H62 H Uiso 0.55150 0.16420 0.12290 1.000 0.0280 calc R
H71 H Uiso 0.38330 0.13910 0.48080 1.000 0.0240 calc R
H91 H Uiso 0.38810 0.03110 0.49510 1.000 0.0300 calc R
H101 H Uiso 0.30000 -0.05100 0.52070 1.000 0.0340 calc R
H111 H Uiso 0.11570 -0.07310 0.35630 1.000 0.0340 calc R
H121 H Uiso 0.01410 -0.01460 0.16160 1.000 0.0310 calc R
H141 H Uiso 0.02980 0.09310 0.03420 1.000 0.0250 calc R
H191 H Uiso -0.22270 0.26680 -0.37750 1.000 0.0290 calc R
H201 H Uiso -0.17140 0.17800 -0.35030 1.000 0.0290 calc R
H211 H Uiso -0.00890 0.15140 -0.14930 1.000 0.0250 calc R
H221 H Uiso -0.17650 0.36160 -0.28210 1.000 0.0310 calc R
H231 H Uiso -0.05400 0.42000 -0.12060 1.000 0.0310 calc R
H251 H Uiso 0.12710 0.43680 0.10950 1.000 0.0310 calc R
H261 H Uiso 0.28250 0.40140 0.30360 1.000 0.0320 calc R
H271 H Uiso 0.31840 0.31070 0.30810 1.000 0.0270 calc R
H281 H Uiso 0.71510 0.03280 0.85070 1.000 0.0330 calc R

loop_
_atom_type_symbol
_atom_type_description
_atom_type_scat_dispersion_real
_atom_type_scat_dispersion_imag
_atom_type_scat_source
Pd Pd -0.9988 1.0072 'International Tables Vol C Tables 4.2.6.8 and 6.1.1.4'
N N 0.0061 0.0033 'International Tables Vol C Tables 4.2.6.8 and 6.1.1.4'
Cl Cl 0.1484 0.1585 'International Tables Vol C Tables 4.2.6.8 and 6.1.1.4'
H H 0.0000 0.0000 'International Tables Vol C Tables 4.2.6.8 and 6.1.1.4'
C C 0.0033 0.0016 'International Tables Vol C Tables 4.2.6.8 and 6.1.1.4'

loop_
_geom_angle_atom_site_label_1
_geom_angle_atom_site_label_2
_geom_angle_atom_site_label_3
_geom_angle
_geom_angle_publ_flag
N2 Pd1 N3 78.47(5) yes
N2 Pd1 C1 96.69(6) yes
N2 Pd1 C15 171.17(6) yes
N3 Pd1 C1 173.47(6) yes
N3 Pd1 C15 102.87(6) yes
C1 Pd1 C15 82.60(6) yes
C7 N1 C8 128.50(14) yes
C7 N1 C15 120.27(13) yes
C8 N1 C15 110.76(13) yes
Pd1 N2 C16 113.52(10) yes
Pd1 N2 C27 128.24(11) yes
C16 N2 C27 117.67(14) yes
Pd1 N3 C17 112.86(10) yes
Pd1 N3 C21 129.28(11) yes
C17 N3 C21 117.86(14) yes
Pd1 C1 C2 110.28(10) yes
Pd1 C1 C7 113.81(10) yes
C2 C1 C7 102.55(13) no
C1 C2 C3 109.40(13) no
C1 C2 C6 101.61(13) no
C3 C2 C6 101.08(13) no
C2 C3 C4 102.95(14) no
C3 C4 C5 103.36(14) no
C4 C5 C6 101.42(14) no
C4 C5 C7 107.13(13) no
C6 C5 C7 102.04(13) no
C2 C6 C5 94.47(13) no
N1 C7 C1 107.83(13) yes
N1 C7 C5 113.59(13) yes
C1 C7 C5 103.59(13) no
N1 C8 C9 130.70(16) yes
N1 C8 C13 106.87(14) yes
C9 C8 C13 122.36(15) no
C8 C9 C10 117.50(16) no
C9 C10 C11 121.13(16) no
C10 C11 C12 121.47(17) no
C11 C12 C13 118.94(16) no
C8 C13 C12 118.58(15) no
C8 C13 C14 106.66(14) no
C12 C13 C14 134.62(16) no
C13 C14 C15 108.89(14) no
Pd1 C15 N1 115.27(11) yes
Pd1 C15 C14 136.88(12) yes
N1 C15 C14 106.77(13) yes
N2 C16 C17 117.33(13) yes
N2 C16 C24 122.91(14) yes
C17 C16 C24 119.75(14) no
N3 C17 C16 117.64(14) yes
N3 C17 C18 122.87(14) yes
C16 C17 C18 119.48(14) no
C17 C18 C19 117.30(15) no
C17 C18 C22 119.26(15) no
C19 C18 C22 123.44(15) no
C18 C19 C20 119.56(16) no
C19 C20 C21 119.34(16) no
N3 C21 C20 122.97(16) yes
C18 C22 C23 121.13(16) no
C22 C23 C24 121.28(16) no
C16 C24 C23 119.07(15) no
C16 C24 C25 117.47(15) no
C23 C24 C25 123.43(16) no
C24 C25 C26 119.28(16) no
C25 C26 C27 119.49(16) no
N2 C27 C26 123.13(16) yes
Pd1 C1 H11 110.00 no
C2 C1 H11 110.00 no
C7 C1 H11 110.00 no
C1 C2 H21 114.00 no
C3 C2 H21 114.00 no
C6 C2 H21 114.00 no
C2 C3 H31 111.00 no
C2 C3 H32 111.00 no
C4 C3 H31 111.00 no
C4 C3 H32 111.00 no
H31 C3 H32 109.00 no
C3 C4 H41 111.00 no
C3 C4 H42 111.00 no
C5 C4 H41 111.00 no
C5 C4 H42 111.00 no
H41 C4 H42 109.00 no
C4 C5 H51 115.00 no
C6 C5 H51 115.00 no
C7 C5 H51 115.00 no
C2 C6 H61 113.00 no
C2 C6 H62 113.00 no
C5 C6 H61 113.00 no
C5 C6 H62 113.00 no
H61 C6 H62 110.00 no
N1 C7 H71 111.00 no
C1 C7 H71 111.00 no
C5 C7 H71 111.00 no
C8 C9 H91 121.00 no
C10 C9 H91 121.00 no
C9 C10 H101 119.00 no
C11 C10 H101 119.00 no
C10 C11 H111 119.00 no
C12 C11 H111 119.00 no
C11 C12 H121 121.00 no
C13 C12 H121 120.00 no
C13 C14 H141 126.00 no
C15 C14 H141 125.00 no
C18 C19 H191 120.00 no
C20 C19 H191 120.00 no
C19 C20 H201 120.00 no
C21 C20 H201 120.00 no
N3 C21 H211 119.00 no
C20 C21 H211 118.00 no
C18 C22 H221 119.00 no
C23 C22 H221 119.00 no
C22 C23 H231 119.00 no
C24 C23 H231 119.00 no
C24 C25 H251 120.00 no
C26 C25 H251 120.00 no
C25 C26 H261 120.00 no
C27 C26 H261 120.00 no
N2 C27 H271 118.00 no
C26 C27 H271 118.00 no
Cl1 C28 Cl2 110.33(9) yes
Cl1 C28 Cl3 110.76(10) yes
Cl2 C28 Cl3 110.31(10) yes
Cl1 C28 H281 108.00 no
Cl2 C28 H281 108.00 no
Cl3 C28 H281 108.00 no

loop_
_geom_bond_atom_site_label_1
_geom_bond_atom_site_label_2
_geom_bond_distance
_geom_bond_publ_flag
Pd1 N2 2.1239(13) yes
Pd1 N3 2.1471(13) yes
Pd1 C1 2.0392(16) yes
Pd1 C15 1.9774(15) yes
Cl1 C28 1.7722(17) yes
Cl2 C28 1.7658(19) yes
Cl3 C28 1.7528(19) yes
N1 C8 1.377(2) yes
N1 C7 1.449(2) yes
N1 C15 1.402(2) yes
N2 C16 1.368(2) yes
N2 C27 1.332(2) yes
N3 C17 1.362(2) yes
N3 C21 1.331(2) yes
C1 C7 1.561(2) no
C1 C2 1.549(2) no
C2 C3 1.547(2) no
C2 C6 1.542(2) no
C3 C4 1.558(2) no
C4 C5 1.544(2) no
C5 C7 1.546(2) no
C5 C6 1.539(2) no
C8 C13 1.427(2) no
C8 C9 1.399(2) no
C9 C10 1.390(3) no
C10 C11 1.407(3) no
C11 C12 1.389(2) no
C12 C13 1.409(3) no
C13 C14 1.429(2) no
C14 C15 1.384(2) no
C16 C17 1.441(2) no
C16 C24 1.408(2) no
C17 C18 1.412(2) no
C18 C19 1.410(2) no
C18 C22 1.432(3) no
C19 C20 1.367(3) no
C20 C21 1.405(2) no
C22 C23 1.349(2) no
C23 C24 1.435(2) no
C24 C25 1.413(2) no
C25 C26 1.371(3) no
C26 C27 1.402(3) no
C1 H11 1.0000 no
C2 H21 1.0000 no
C3 H32 0.9900 no
C3 H31 0.9900 no
C4 H41 0.9900 no
C4 H42 0.9900 no
C5 H51 1.0000 no
C6 H61 0.9900 no
C6 H62 0.9900 no
C7 H71 1.0000 no
C9 H91 0.9500 no
C10 H101 0.9500 no
C11 H111 0.9500 no
C12 H121 0.9500 no
C14 H141 0.9500 no
C19 H191 0.9500 no
C20 H201 0.9500 no
C21 H211 0.9500 no
C22 H221 0.9500 no
C23 H231 0.9500 no
C25 H251 0.9500 no
C26 H261 0.9500 no
C27 H271 0.9500 no
C28 H281 1.0000 no
